data_4334262
loop_
_publ_author_name
'Daniel M. Whittaker'
'Tamara L. Griffiths'
'Madeleine Helliwell'
'Adam N. Swinburne'
'Louise S. Natrajan'
'Frank W. Lewis'
'Laurence M. Harwood'
'Stephen A. Parry'
'Clint A. Sharrad'

_publ_contact_author_address
;
Centre for Radiochemistry Research
School of Chemistry
University of Manchester
Oxford Road
Manchester
M13 9PL
;
_publ_contact_author_email daniel.whittaker@postgrad.manchester.ac.uk
_publ_contact_author_name 'Daniel Whittaker'
_publ_contact_author_phone +441612751405
_publ_section_title
;
 Lanthanide Speciation in Potential SANEX and GANEX Actinide/Lanthanide
 Separations Using Tetra-N-Donor Extractants
;
_journal_name_full 'Inorganic Chemistry'
_journal_page_first 3429
_journal_page_last 3444
_journal_paper_doi 10.1021/ic301599y
_journal_volume 52
_journal_year 2013
_chemical_formula_moiety 'C64 H76 Eu N17 O3, 2(N O3), 4(C2 H6 O), 2(O)'
_chemical_formula_sum 'C72 H104 Eu N19 O15'
_chemical_formula_weight 1627.70
_chemical_name_systematic '[Eu(CyMe4-BTBP)2(NO3)](NO3)2.4EtOH.2H2O'
_space_group_crystal_system orthorhombic
_space_group_IT_number 56
_space_group_name_Hall '-P 2ab 2ac'
_space_group_name_H-M_alt 'P c c n'
_symmetry_space_group_name_Hall '-P 2ab 2ac'
_symmetry_space_group_name_H-M 'P c c n'
_atom_sites_solution_hydrogens geom
_atom_sites_solution_primary direct
_atom_sites_solution_secondary difmap
_audit_creation_date 2012-04-26
_audit_creation_method
;
  Olex2 1.1
  (compiled 2011.11.01 svn.r2039, GUI svn.r3906)
;
_cell_angle_alpha 90.00
_cell_angle_beta 90.00
_cell_angle_gamma 90.00
_cell_formula_units_Z 4
_cell_length_a 16.4128(6)
_cell_length_b 23.8916(6)
_cell_length_c 19.7838(6)
_cell_measurement_reflns_used 15897
_cell_measurement_temperature 100(2)
_cell_measurement_theta_max 24.9736
_cell_measurement_theta_min 2.9416
_cell_volume 7757.8(4)
_computing_cell_refinement
;
CrysAlisPro, Agilent Technologies,
Version 1.171.35.21 (release 20-01-2012 CrysAlis171 .NET)
(compiled Jan 23 2012,18:06:46)
;
_computing_data_collection
;
CrysAlisPro, Agilent Technologies,
Version 1.171.35.21 (release 20-01-2012 CrysAlis171 .NET)
(compiled Jan 23 2012,18:06:46)
;
_computing_data_reduction
;
CrysAlisPro, Agilent Technologies,
Version 1.171.35.21 (release 20-01-2012 CrysAlis171 .NET)
(compiled Jan 23 2012,18:06:46)
;
_computing_molecular_graphics
;
O. V. Dolomanov, L. J. Bourhis, R. J. Gildea, J. A. K. Howard and H. Puschmann,
OLEX2: a complete structure solution, refinement and analysis program.
J. Appl. Cryst. (2009). 42, 339-341.

L. J. Farrugia, ORTEP-3 for Windows - a version of ORTEP-III 
with a Graphical User Interface (GUI). J. Appl. Crystallogr. (1997). 30, 565.
;
_computing_publication_material
;
O. V. Dolomanov, L. J. Bourhis, R. J. Gildea, J. A. K. Howard and H. Puschmann,
OLEX2: a complete structure solution, refinement and analysis program.
J. Appl. Cryst. (2009). 42, 339-341.
;
_computing_structure_refinement
;
XL, G.M. Sheldrick, Acta Cryst.
(2008). A64, 112-122
;
_computing_structure_solution
;
XS, G.M. Sheldrick, Acta Cryst.
(2008). A64, 112-122
;
_diffrn_ambient_temperature 100(2)
_diffrn_detector_area_resol_mean 8.3367
_diffrn_measured_fraction_theta_full 0.998
_diffrn_measured_fraction_theta_max 0.998
_diffrn_measurement_details
;
  1 omega -117.00  -32.00   1.0000   95.0000
omega____ theta____ kappa____ phi______ frames
    -      -19.6964  179.0000  150.0000 85

  2 omega   67.00  107.00   1.0000   95.0000
omega____ theta____ kappa____ phi______ frames
    -       21.0245   37.0000   30.0000 40

  3 omega  -68.00  -34.00   1.0000   95.0000
omega____ theta____ kappa____ phi______ frames
    -       21.0245 -179.0000  -60.0000 34

  4 omega   20.00   48.00   1.0000   95.0000
omega____ theta____ kappa____ phi______ frames
    -       21.0245   37.0000   30.0000 28

  5 omega  -18.00   94.00   1.0000   95.0000
omega____ theta____ kappa____ phi______ frames
    -       21.0245   37.0000   90.0000 112

  6 omega  -74.00   53.00   1.0000   95.0000
omega____ theta____ kappa____ phi______ frames
    -       21.0245  -77.0000  150.0000 127
;
_diffrn_measurement_device_type 'Xcalibur, Sapphire2, large Be window'
_diffrn_measurement_method '\w scans'
_diffrn_orient_matrix_UB_11 -0.0375237000
_diffrn_orient_matrix_UB_12 0.0071692000
_diffrn_orient_matrix_UB_13 0.0155536000
_diffrn_orient_matrix_UB_21 0.0131238000
_diffrn_orient_matrix_UB_22 -0.0127902000
_diffrn_orient_matrix_UB_23 0.0304616000
_diffrn_orient_matrix_UB_31 0.0169526000
_diffrn_orient_matrix_UB_32 0.0258121000
_diffrn_orient_matrix_UB_33 0.0107564000
_diffrn_radiation_monochromator graphite
_diffrn_radiation_type 'Mo K\a'
_diffrn_radiation_wavelength 0.7107
_diffrn_reflns_av_R_equivalents 0.0808
_diffrn_reflns_av_unetI/netI 0.0457
_diffrn_reflns_limit_h_max 19
_diffrn_reflns_limit_h_min -15
_diffrn_reflns_limit_k_max 28
_diffrn_reflns_limit_k_min -28
_diffrn_reflns_limit_l_max 21
_diffrn_reflns_limit_l_min -23
_diffrn_reflns_number 47979
_diffrn_reflns_theta_full 25.03
_diffrn_reflns_theta_max 25.03
_diffrn_reflns_theta_min 2.95
_diffrn_source 'Enhance (Mo) x-ray Source'
_exptl_absorpt_coefficient_mu 0.884
_exptl_absorpt_correction_T_max 1.00000
_exptl_absorpt_correction_T_min 0.74345
_exptl_absorpt_correction_type multi-scan
_exptl_absorpt_process_details
;
CrysAlisPro, Agilent Technologies,
Version 1.171.35.21 (release 20-01-2012 CrysAlis171 .NET)
(compiled Jan 23 2012,18:06:46)
empirical absorption correction using spherical harmonics,
 implemented in SCALE3 ABSPACK scaling algorithm.
;
_exptl_crystal_colour 'clear yellow'
_exptl_crystal_colour_lustre clear
_exptl_crystal_colour_primary yellow
_exptl_crystal_density_diffrn 1.394
_exptl_crystal_description block
_exptl_crystal_F_000 3408
_exptl_crystal_size_max 0.2
_exptl_crystal_size_mid 0.1
_exptl_crystal_size_min 0.1
_refine_diff_density_max 3.034
_refine_diff_density_min -4.181
_refine_diff_density_rms 0.180
_refine_ls_extinction_method none
_refine_ls_goodness_of_fit_ref 1.333
_refine_ls_hydrogen_treatment constr
_refine_ls_matrix_type full
_refine_ls_number_parameters 456
_refine_ls_number_reflns 6854
_refine_ls_number_restraints 0
_refine_ls_restrained_S_all 1.333
_refine_ls_R_factor_all 0.1291
_refine_ls_R_factor_gt 0.1158
_refine_ls_shift/su_max 0.002
_refine_ls_shift/su_mean 0.000
_refine_ls_structure_factor_coef Fsqd
_refine_ls_weighting_details 'calc w=1/[\s^2^(Fo^2^)+(0.0000P)^2^+230.2072P] where P=(Fo^2^+2Fc^2^)/3'
_refine_ls_weighting_scheme calc
_refine_ls_wR_factor_gt 0.2577
_refine_ls_wR_factor_ref 0.2628
_reflns_number_gt 5726
_reflns_number_total 6854
_reflns_threshold_expression >2sigma(I)
_cod_data_source_file ic301599y_si_002_08.cif
_cod_data_source_block complex8
_cod_database_code 4334262
_reflns_odcompleteness_completeness 99.70
_reflns_odcompleteness_iscentric 1
_reflns_odcompleteness_theta 24.97

loop_
_space_group_symop_id
_space_group_symop_operation_xyz
1 'x, y, z'
2 '-x+1/2, -y+1/2, z'
3 'x+1/2, -y, -z+1/2'
4 '-x, y+1/2, -z+1/2'
5 '-x, -y, -z'
6 'x-1/2, y-1/2, -z'
7 '-x-1/2, y, z-1/2'
8 'x, -y-1/2, z-1/2'

loop_
_atom_site_label
_atom_site_type_symbol
_atom_site_fract_x
_atom_site_fract_y
_atom_site_fract_z
_atom_site_U_iso_or_equiv
_atom_site_adp_type
_atom_site_occupancy
_atom_site_symmetry_multiplicity
_atom_site_calc_flag
_atom_site_refinement_flags
N6 N 0.1900(6) 0.1977(4) 0.3683(5) 0.021(2) Uani 1 1 d .
C22 C 0.1203(7) 0.2133(5) 0.3939(7) 0.023(3) Uani 1 1 d .
C21 C 0.0869(7) 0.2676(5) 0.3721(7) 0.024(3) Uani 1 1 d .
Eu1 Eu 0.2500 0.2500 0.26574(5) 0.0178(2) Uani 1 2 d S
N2 N 0.3733(5) 0.3050(4) 0.2216(5) 0.018(2) Uani 1 1 d .
N3 N 0.4211(6) 0.3857(4) 0.1658(5) 0.022(2) Uani 1 1 d .
N5 N 0.1293(5) 0.2963(4) 0.3259(5) 0.0157(14) Uani 1 1 d .
C16 C 0.1598(6) 0.3811(5) 0.2634(6) 0.020(2) Uani 1 1 d .
C15 C 0.1411(7) 0.4343(5) 0.2421(6) 0.023(3) Uani 1 1 d .
H15 H 0.0908 0.4502 0.2521 0.028 Uiso 1 1 calc R
N4 N 0.2318(5) 0.3560(4) 0.2501(4) 0.0157(14) Uani 1 1 d .
N7 N 0.2246(6) 0.1501(4) 0.3917(5) 0.023(2) Uani 1 1 d .
C11 C 0.3656(7) 0.3570(4) 0.1994(6) 0.018(2) Uani 1 1 d .
O4 O 0.4301(5) 0.4289(4) 0.3110(5) 0.038(2) Uani 1 1 d .
C14 C 0.1981(6) 0.4635(5) 0.2058(6) 0.0200(18) Uani 1 1 d .
H14 H 0.1868 0.4996 0.1908 0.024 Uiso 1 1 calc R
N8 N 0.0776(6) 0.1856(4) 0.4421(5) 0.024(2) Uani 1 1 d .
N1 N 0.4461(6) 0.2801(4) 0.2148(6) 0.025(2) Uani 1 1 d .
C28 C 0.0643(8) 0.1067(6) 0.5192(7) 0.032(3) Uani 1 1 d .
C13 C 0.2717(6) 0.4394(5) 0.1917(6) 0.0200(18) Uani 1 1 d .
H13 H 0.3112 0.4588 0.1676 0.024 Uiso 1 1 calc R
C24 C 0.1868(7) 0.1208(5) 0.4397(6) 0.023(3) Uani 1 1 d .
O5 O 0.5530(7) 0.4534(4) 0.3369(6) 0.051(3) Uani 1 1 d .
C17 C 0.1059(7) 0.3482(5) 0.3087(6) 0.021(3) Uani 1 1 d .
O3 O 0.5238(8) 0.3664(5) 0.3203(6) 0.061(3) Uani 1 1 d .
C4 C 0.4910(7) 0.3613(5) 0.1585(6) 0.023(3) Uani 1 1 d .
C5 C 0.5064(7) 0.3077(5) 0.1849(7) 0.025(3) Uani 1 1 d .
C26 C 0.1856(9) 0.0407(6) 0.5200(8) 0.039(3) Uani 1 1 d .
H26A H 0.2010 0.0015 0.5221 0.047 Uiso 1 1 calc R
H26B H 0.2038 0.0582 0.5616 0.047 Uiso 1 1 calc R
C20 C 0.0136(8) 0.2882(5) 0.4002(8) 0.035(3) Uani 1 1 d .
H20 H -0.0167 0.2671 0.4306 0.042 Uiso 1 1 calc R
C12 C 0.2863(7) 0.3855(5) 0.2140(6) 0.022(3) Uani 1 1 d .
C18 C 0.0342(7) 0.3714(5) 0.3348(7) 0.027(3) Uani 1 1 d .
H18 H 0.0171 0.4068 0.3216 0.033 Uiso 1 1 calc R
C19 C -0.0108(8) 0.3403(5) 0.3808(7) 0.032(3) Uani 1 1 d .
H19 H -0.0584 0.3554 0.3988 0.039 Uiso 1 1 calc R
C23 C 0.1102(8) 0.1386(5) 0.4639(6) 0.026(3) Uani 1 1 d .
N10 N 0.5013(8) 0.4179(6) 0.3224(6) 0.043(3) Uani 1 1 d .
O1 O 0.2086(7) 0.2849(4) 0.1481(5) 0.047(2) Uani 1 1 d .
C1 C 0.6535(8) 0.3204(6) 0.1615(8) 0.039(4) Uani 1 1 d .
H1A H 0.6697 0.3418 0.2009 0.047 Uiso 1 1 calc R
H1B H 0.7009 0.2995 0.1465 0.047 Uiso 1 1 calc R
C2 C 0.6316(8) 0.3602(7) 0.1076(10) 0.051(5) Uani 1 1 d .
H2A H 0.6249 0.3393 0.0659 0.061 Uiso 1 1 calc R
H2B H 0.6771 0.3855 0.1012 0.061 Uiso 1 1 calc R
C3 C 0.5561(7) 0.3947(6) 0.1187(7) 0.027(3) Uani 1 1 d .
C10 C 0.5809(10) 0.4450(7) 0.1659(7) 0.047(3) Uani 1 1 d .
H10A H 0.5338 0.4675 0.1751 0.070 Uiso 1 1 calc R
H10B H 0.6215 0.4673 0.1437 0.070 Uiso 1 1 calc R
H10C H 0.6025 0.4307 0.2075 0.070 Uiso 1 1 calc R
C6 C 0.5895(8) 0.2790(6) 0.1833(9) 0.042(4) Uani 1 1 d .
C25 C 0.2304(7) 0.0677(6) 0.4612(7) 0.030(3) Uani 1 1 d .
C9 C 0.5212(9) 0.4177(7) 0.0568(7) 0.047(3) Uani 1 1 d .
H9A H 0.5014 0.3877 0.0289 0.070 Uiso 1 1 calc R
H9B H 0.5622 0.4382 0.0327 0.070 Uiso 1 1 calc R
H9C H 0.4769 0.4423 0.0680 0.070 Uiso 1 1 calc R
C7 C 0.5835(9) 0.2326(7) 0.1240(10) 0.059(5) Uani 1 1 d .
H7A H 0.5405 0.2068 0.1342 0.088 Uiso 1 1 calc R
H7B H 0.6342 0.2127 0.1209 0.088 Uiso 1 1 calc R
H7C H 0.5724 0.2508 0.0817 0.088 Uiso 1 1 calc R
C29 C 0.0846(8) 0.1320(7) 0.5843(7) 0.043(3) Uani 1 1 d .
H29A H 0.1421 0.1290 0.5920 0.064 Uiso 1 1 calc R
H29B H 0.0558 0.1128 0.6197 0.064 Uiso 1 1 calc R
H29C H 0.0689 0.1707 0.5841 0.064 Uiso 1 1 calc R
C8 C 0.6073(9) 0.2471(9) 0.2425(13) 0.094(9) Uani 1 1 d .
H8A H 0.6076 0.2714 0.2812 0.140 Uiso 1 1 calc R
H8B H 0.6598 0.2298 0.2378 0.140 Uiso 1 1 calc R
H8C H 0.5665 0.2188 0.2485 0.140 Uiso 1 1 calc R
N9 N 0.2500 0.2500 0.1137(9) 0.047(2) Uani 1 2 d S
C27 C 0.0960(10) 0.0442(7) 0.5172(10) 0.052(4) Uani 1 1 d .
H27A H 0.0732 0.0237 0.5551 0.062 Uiso 1 1 calc R
H27B H 0.0771 0.0264 0.4760 0.062 Uiso 1 1 calc R
C31 C 0.3172(9) 0.0789(7) 0.4774(9) 0.051(4) Uani 1 1 d .
H31A H 0.3442 0.0936 0.4382 0.077 Uiso 1 1 calc R
H31B H 0.3431 0.0446 0.4909 0.077 Uiso 1 1 calc R
H31C H 0.3204 0.1055 0.5136 0.077 Uiso 1 1 calc R
C32 C 0.2302(10) 0.0266(7) 0.4019(8) 0.052(5) Uani 1 1 d .
H32A H 0.1750 0.0190 0.3887 0.079 Uiso 1 1 calc R
H32B H 0.2562 -0.0076 0.4154 0.079 Uiso 1 1 calc R
H32C H 0.2593 0.0426 0.3645 0.079 Uiso 1 1 calc R
O6 O 0.5720(6) 0.0316(4) 0.2584(5) 0.047(3) Uani 1 1 d .
H6 H 0.5467 0.0051 0.2425 0.071 Uiso 1 1 calc R
C34 C 0.5889(10) 0.0717(6) 0.2059(9) 0.049(4) Uani 1 1 d .
H34A H 0.5545 0.1043 0.2119 0.059 Uiso 1 1 calc R
H34B H 0.5766 0.0554 0.1622 0.059 Uiso 1 1 calc R
C33 C 0.6749(9) 0.0886(7) 0.2080(10) 0.054(5) Uani 1 1 d .
H33A H 0.6951 0.0925 0.1627 0.082 Uiso 1 1 calc R
H33B H 0.7060 0.0606 0.2313 0.082 Uiso 1 1 calc R
H33C H 0.6798 0.1237 0.2313 0.082 Uiso 1 1 calc R
O7 O 0.7980(8) 0.1042(7) 0.3714(10) 0.101(6) Uani 1 1 d .
H7 H 0.7971 0.1038 0.3299 0.152 Uiso 1 1 calc R
C36 C 0.7979(16) 0.1598(11) 0.3943(12) 0.097(8) Uani 1 1 d .
H36A H 0.7648 0.1830 0.3649 0.116 Uiso 1 1 calc R
H36B H 0.8529 0.1746 0.3946 0.116 Uiso 1 1 calc R
C35 C 0.7656(16) 0.1598(13) 0.4602(13) 0.125(11) Uani 1 1 d .
H35A H 0.8093 0.1604 0.4924 0.187 Uiso 1 1 calc R
H35B H 0.7334 0.1267 0.4668 0.187 Uiso 1 1 calc R
H35C H 0.7321 0.1923 0.4664 0.187 Uiso 1 1 calc R
O2 O 0.2500 0.2500 0.0536(8) 0.096(8) Uani 1 2 d S
C30 C -0.0235(8) 0.1042(7) 0.5032(7) 0.043(3) Uani 1 1 d .
H30A H -0.0451 0.1415 0.5009 0.064 Uiso 1 1 calc R
H30B H -0.0515 0.0836 0.5378 0.064 Uiso 1 1 calc R
H30C H -0.0311 0.0859 0.4605 0.064 Uiso 1 1 calc R
O8 O 0.6444(7) 0.0550(5) 0.3875(7) 0.065(3) Uani 1 1 d .

loop_
_atom_site_aniso_label
_atom_site_aniso_U_11
_atom_site_aniso_U_22
_atom_site_aniso_U_33
_atom_site_aniso_U_23
_atom_site_aniso_U_13
_atom_site_aniso_U_12
N6 0.017(5) 0.020(5) 0.025(5) -0.005(4) 0.003(4) 0.003(4)
C22 0.014(6) 0.020(6) 0.036(7) -0.003(5) -0.001(5) -0.001(5)
C21 0.018(6) 0.019(6) 0.035(7) 0.002(5) 0.003(5) 0.001(5)
Eu1 0.0110(4) 0.0113(4) 0.0313(4) 0.000 0.000 0.0011(3)
N2 0.009(4) 0.021(5) 0.023(5) -0.004(4) -0.001(4) -0.003(4)
N3 0.017(5) 0.023(5) 0.025(5) 0.005(4) 0.006(4) -0.003(4)
N5 0.016(3) 0.013(3) 0.018(4) -0.003(3) 0.003(3) 0.002(3)
C16 0.013(5) 0.017(5) 0.029(6) -0.003(5) -0.002(5) 0.001(4)
C15 0.019(6) 0.021(6) 0.030(7) 0.001(5) -0.003(5) 0.006(5)
N4 0.016(3) 0.013(3) 0.018(4) -0.003(3) 0.003(3) 0.002(3)
N7 0.021(5) 0.022(5) 0.026(6) -0.005(4) -0.008(4) -0.002(4)
C11 0.019(6) 0.015(5) 0.018(6) -0.007(5) -0.006(5) -0.002(5)
O4 0.018(5) 0.058(6) 0.038(6) -0.007(5) -0.001(4) -0.006(4)
C14 0.012(4) 0.019(4) 0.029(5) 0.003(4) -0.003(3) 0.001(3)
N8 0.025(5) 0.024(5) 0.024(5) -0.002(4) 0.002(4) -0.007(4)
N1 0.013(5) 0.017(5) 0.044(7) -0.001(5) 0.000(4) 0.000(4)
C28 0.026(7) 0.041(8) 0.031(7) 0.008(6) -0.001(6) -0.010(6)
C13 0.012(4) 0.019(4) 0.029(5) 0.003(4) -0.003(3) 0.001(3)
C24 0.025(6) 0.024(6) 0.018(6) 0.007(5) 0.007(5) -0.012(5)
O5 0.045(6) 0.046(6) 0.061(7) -0.004(6) -0.003(6) -0.028(5)
C17 0.020(6) 0.015(5) 0.030(7) 0.000(5) 0.004(5) 0.008(5)
O3 0.072(8) 0.042(7) 0.068(8) -0.008(6) -0.011(7) 0.011(6)
C4 0.020(6) 0.025(6) 0.024(7) 0.002(5) -0.010(5) -0.008(5)
C5 0.010(5) 0.024(6) 0.040(8) -0.001(6) -0.003(5) -0.003(5)
C26 0.051(9) 0.028(7) 0.039(8) 0.006(7) 0.000(7) -0.005(7)
C20 0.022(7) 0.021(6) 0.062(10) 0.002(6) 0.018(7) 0.004(5)
C12 0.019(6) 0.012(5) 0.035(7) -0.001(5) -0.003(5) -0.003(5)
C18 0.022(6) 0.021(6) 0.039(8) -0.007(6) 0.003(6) 0.015(5)
C19 0.023(7) 0.026(7) 0.048(9) 0.002(6) 0.022(6) 0.010(5)
C23 0.027(7) 0.026(6) 0.024(7) -0.003(5) -0.007(5) -0.005(5)
N10 0.040(8) 0.060(9) 0.030(7) -0.015(6) 0.003(6) -0.001(7)
O1 0.070(7) 0.031(5) 0.039(6) 0.004(5) -0.013(5) -0.015(5)
C1 0.014(6) 0.038(8) 0.066(11) -0.003(7) -0.002(6) 0.006(6)
C2 0.018(7) 0.045(9) 0.090(13) 0.005(9) 0.025(8) 0.001(6)
C3 0.009(5) 0.037(7) 0.035(7) -0.002(6) 0.005(5) -0.003(5)
C10 0.042(6) 0.071(8) 0.028(6) 0.002(5) 0.005(5) -0.014(6)
C6 0.015(6) 0.033(8) 0.078(12) -0.003(8) 0.006(7) 0.010(6)
C25 0.011(6) 0.034(7) 0.045(8) 0.015(6) -0.006(5) -0.001(5)
C9 0.042(6) 0.071(8) 0.028(6) 0.002(5) 0.005(5) -0.014(6)
C7 0.030(8) 0.051(10) 0.095(15) -0.032(10) 0.003(9) 0.003(7)
C29 0.030(5) 0.072(8) 0.027(5) 0.016(5) -0.004(4) -0.007(5)
C8 0.022(7) 0.068(12) 0.19(3) 0.062(16) 0.006(11) 0.014(9)
N9 0.070(7) 0.031(5) 0.039(6) 0.004(5) -0.013(5) -0.015(5)
C27 0.046(9) 0.044(9) 0.066(11) 0.022(9) -0.002(9) 0.006(7)
C31 0.035(9) 0.056(10) 0.063(11) 0.004(9) -0.017(8) 0.002(8)
C32 0.064(12) 0.046(9) 0.048(10) 0.010(8) -0.002(8) 0.029(8)
O6 0.052(6) 0.042(6) 0.048(6) 0.013(5) 0.008(5) 0.001(5)
C34 0.061(11) 0.035(8) 0.051(10) 0.012(7) 0.013(8) 0.015(8)
C33 0.046(9) 0.039(9) 0.078(13) 0.000(9) 0.031(9) 0.000(7)
O7 0.056(9) 0.101(12) 0.148(16) -0.047(12) -0.010(9) -0.003(9)
C36 0.098(18) 0.11(2) 0.086(17) 0.011(15) 0.050(15) 0.016(15)
C35 0.083(19) 0.19(3) 0.10(2) -0.06(2) 0.026(16) -0.03(2)
O2 0.19(2) 0.075(13) 0.019(9) 0.000 0.000 0.017(16)
C30 0.030(5) 0.072(8) 0.027(5) 0.016(5) -0.004(4) -0.007(5)
O8 0.054(7) 0.064(8) 0.075(9) 0.005(7) 0.002(7) 0.026(6)

loop_
_atom_type_symbol
_atom_type_description
_atom_type_scat_dispersion_real
_atom_type_scat_dispersion_imag
_atom_type_scat_source
C C 0.0033 0.0016 'International Tables Vol C Tables 4.2.6.8 and 6.1.1.4'
H H 0.0000 0.0000 'International Tables Vol C Tables 4.2.6.8 and 6.1.1.4'
Eu Eu -0.1578 3.6682 'International Tables Vol C Tables 4.2.6.8 and 6.1.1.4'
N N 0.0061 0.0033 'International Tables Vol C Tables 4.2.6.8 and 6.1.1.4'
O O 0.0106 0.0060 'International Tables Vol C Tables 4.2.6.8 and 6.1.1.4'

loop_
_geom_angle_atom_site_label_1
_geom_angle_atom_site_label_2
_geom_angle_atom_site_label_3
_geom_angle
_geom_angle_site_symmetry_1
_geom_angle_site_symmetry_3
C22 N6 Eu1 120.1(8) . .
C22 N6 N7 118.3(10) . .
N7 N6 Eu1 121.1(7) . .
N6 C22 C21 117.6(11) . .
N6 C22 N8 126.0(11) . .
N8 C22 C21 116.3(10) . .
N5 C21 C22 117.2(10) . .
N5 C21 C20 122.2(11) . .
C20 C21 C22 120.6(11) . .
N6 Eu1 N6 76.2(4) 2 .
N6 Eu1 N9 141.9(2) . .
N6 Eu1 N9 141.9(2) 2 .
N2 Eu1 N6 73.6(3) 2 .
N2 Eu1 N6 144.8(3) . .
N2 Eu1 N6 73.7(3) . 2
N2 Eu1 N6 144.8(3) 2 2
N2 Eu1 N2 140.2(4) . 2
N2 Eu1 N4 63.0(3) 2 2
N2 Eu1 N4 111.8(3) . 2
N2 Eu1 N4 63.0(3) . .
N2 Eu1 N4 111.8(3) 2 .
N2 Eu1 N9 70.1(2) 2 .
N2 Eu1 N9 70.1(2) . .
N5 Eu1 N6 73.8(3) 2 .
N5 Eu1 N6 63.2(3) . .
N5 Eu1 N6 73.8(3) . 2
N5 Eu1 N6 63.2(3) 2 2
N5 Eu1 N2 76.6(3) 2 .
N5 Eu1 N2 123.2(3) 2 2
N5 Eu1 N2 123.2(3) . .
N5 Eu1 N2 76.6(3) . 2
N5 Eu1 N5 124.7(4) 2 .
N5 Eu1 N4 62.6(3) . .
N5 Eu1 N4 124.9(3) . 2
N5 Eu1 N4 124.8(3) 2 .
N5 Eu1 N4 62.6(3) 2 2
N5 Eu1 O1 94.4(3) 2 2
N5 Eu1 O1 140.1(3) . 2
N5 Eu1 O1 140.1(3) 2 .
N5 Eu1 O1 94.4(3) . .
N5 Eu1 N9 117.7(2) 2 .
N5 Eu1 N9 117.7(2) . .
N4 Eu1 N6 121.9(3) 2 2
N4 Eu1 N6 70.2(3) . 2
N4 Eu1 N6 121.9(3) . .
N4 Eu1 N6 70.2(3) 2 .
N4 Eu1 N4 166.2(4) . 2
N4 Eu1 N9 83.10(19) 2 .
N4 Eu1 N9 83.10(19) . .
O1 Eu1 N6 140.4(3) . .
O1 Eu1 N6 131.1(3) 2 .
O1 Eu1 N6 140.4(3) 2 2
O1 Eu1 N6 131.1(3) . 2
O1 Eu1 N2 69.4(3) . 2
O1 Eu1 N2 74.5(3) 2 2
O1 Eu1 N2 69.4(3) 2 .
O1 Eu1 N2 74.5(3) . .
O1 Eu1 N4 104.0(3) . 2
O1 Eu1 N4 104.0(3) 2 .
O1 Eu1 N4 62.6(3) 2 2
O1 Eu1 N4 62.6(3) . .
O1 Eu1 O1 49.6(5) . 2
O1 Eu1 N9 24.8(3) 2 .
O1 Eu1 N9 24.8(3) . .
C11 N2 Eu1 121.2(7) . .
C11 N2 N1 117.9(9) . .
N1 N2 Eu1 120.7(7) . .
C4 N3 C11 115.6(10) . .
C21 N5 Eu1 119.9(7) . .
C21 N5 C17 119.8(10) . .
C17 N5 Eu1 120.2(7) . .
C15 C16 C17 122.9(10) . .
N4 C16 C15 123.1(11) . .
N4 C16 C17 113.8(9) . .
C14 C15 C16 118.6(11) . .
C16 N4 Eu1 121.1(7) . .
C12 N4 Eu1 120.2(7) . .
C12 N4 C16 116.9(9) . .
C24 N7 N6 119.4(10) . .
N2 C11 C12 116.5(10) . .
N3 C11 N2 126.2(10) . .
N3 C11 C12 117.3(10) . .
C13 C14 C15 119.7(11) . .
C23 N8 C22 115.8(11) . .
C5 N1 N2 119.2(10) . .
C23 C28 C27 106.9(12) . .
C29 C28 C23 108.2(11) . .
C29 C28 C27 109.8(13) . .
C29 C28 C30 115.3(13) . .
C30 C28 C23 110.2(11) . .
C30 C28 C27 106.1(12) . .
C14 C13 C12 118.8(11) . .
N7 C24 C23 119.9(11) . .
N7 C24 C25 114.7(11) . .
C23 C24 C25 125.3(10) . .
N5 C17 C16 118.2(10) . .
N5 C17 C18 120.9(11) . .
C18 C17 C16 120.9(10) . .
N3 C4 C5 121.9(11) . .
N3 C4 C3 115.8(10) . .
C5 C4 C3 122.3(11) . .
N1 C5 C4 119.0(11) . .
N1 C5 C6 116.8(11) . .
C4 C5 C6 124.2(11) . .
C27 C26 C25 115.5(13) . .
C19 C20 C21 117.2(12) . .
N4 C12 C11 116.2(9) . .
N4 C12 C13 122.8(11) . .
C13 C12 C11 121.0(10) . .
C19 C18 C17 118.6(11) . .
C20 C19 C18 121.1(11) . .
N8 C23 C28 117.4(11) . .
N8 C23 C24 120.5(11) . .
C24 C23 C28 122.0(11) . .
O4 N10 O5 123.7(14) . .
O4 N10 O3 118.4(13) . .
O5 N10 O3 117.9(13) . .
N9 O1 Eu1 97.5(9) . .
C2 C1 C6 117.5(12) . .
C1 C2 C3 116.7(13) . .
C4 C3 C10 105.6(10) . .
C2 C3 C4 111.1(11) . .
C2 C3 C10 106.9(12) . .
C9 C3 C4 110.5(10) . .
C9 C3 C2 114.1(13) . .
C9 C3 C10 108.2(12) . .
C5 C6 C7 105.6(12) . .
C1 C6 C5 109.5(11) . .
C1 C6 C7 106.5(13) . .
C8 C6 C5 113.8(14) . .
C8 C6 C1 116.3(14) . .
C8 C6 C7 104.1(15) . .
C24 C25 C26 109.9(11) . .
C24 C25 C32 108.8(11) . .
C26 C25 C32 108.2(12) . .
C31 C25 C24 111.4(11) . .
C31 C25 C26 112.0(12) . .
C31 C25 C32 106.5(13) . .
O1 N9 Eu1 57.7(8) . .
O1 N9 Eu1 57.7(8) 2 .
O1 N9 O1 115.5(17) 2 .
O2 N9 Eu1 180.000(1) . .
O2 N9 O1 122.3(8) . .
O2 N9 O1 122.3(8) . 2
C26 C27 C28 112.3(13) . .
O6 C34 C33 110.3(14) . .
O7 C36 C35 107(2) . .

loop_
_geom_bond_atom_site_label_1
_geom_bond_atom_site_label_2
_geom_bond_distance
_geom_bond_site_symmetry_2
N6 C22 1.306(15) .
N6 Eu1 2.578(10) .
N6 N7 1.352(14) .
C22 C21 1.474(16) .
C22 N8 1.355(15) .
C21 N5 1.339(15) .
C21 C20 1.413(17) .
Eu1 N6 2.578(10) 2
Eu1 N2 2.565(9) 2
Eu1 N2 2.565(9) .
Eu1 N5 2.562(9) .
Eu1 N5 2.562(9) 2
Eu1 N4 2.569(8) .
Eu1 N4 2.569(8) 2
Eu1 O1 2.564(10) .
Eu1 O1 2.564(10) 2
Eu1 N9 3.007(18) .
N2 C11 1.324(14) .
N2 N1 1.342(13) .
N3 C11 1.320(15) .
N3 C4 1.295(15) .
N5 C17 1.341(14) .
C16 C15 1.375(16) .
C16 N4 1.351(13) .
C16 C17 1.485(16) .
C15 C14 1.370(16) .
N4 C12 1.346(14) .
N7 C24 1.333(15) .
C11 C12 1.497(16) .
O4 N10 1.218(15) .
C14 C13 1.367(15) .
N8 C23 1.317(16) .
N1 C5 1.328(15) .
C28 C23 1.532(18) .
C28 C29 1.46(2) .
C28 C27 1.58(2) .
C28 C30 1.478(18) .
C13 C12 1.380(16) .
C24 C23 1.411(17) .
C24 C25 1.517(17) .
O5 N10 1.233(15) .
C17 C18 1.400(16) .
O3 N10 1.285(16) .
C4 C5 1.406(17) .
C4 C3 1.550(16) .
C5 C6 1.528(16) .
C26 C25 1.522(19) .
C26 C27 1.47(2) .
C20 C19 1.363(18) .
C18 C19 1.386(18) .
O1 N9 1.273(14) .
C1 C2 1.47(2) .
C1 C6 1.506(19) .
C2 C3 1.505(17) .
C3 C10 1.57(2) .
C3 C9 1.459(19) .
C6 C7 1.62(2) .
C6 C8 1.43(2) .
C25 C31 1.484(18) .
C25 C32 1.53(2) .
N9 O1 1.272(14) 2
N9 O2 1.19(2) .
O6 C34 1.440(17) .
C34 C33 1.47(2) .
O7 C36 1.40(3) .
C36 C35 1.41(3) .
